data_4064791
loop_
_publ_author_name
'Xiao, Tianpengfei'
'Hao, Peng'
'Kehr, Gerald'
'Hao, Xiang'
'Erker, Gerhard'
'Sun, Wen-Hua'

_publ_section_title
;
 Dichlorocobalt(II) Complexes Ligated by Bidentate
 8-(Benzoimidazol-2-yl)quinolines: Synthesis, Characterization, and
 Catalytic Behavior toward Ethylene
;
_journal_issue 18
_journal_name_full Organometallics
_journal_page_first 4847
_journal_paper_doi 10.1021/om2003392
_journal_volume 30
_journal_year 2011
_chemical_formula_sum 'C18 H15 Cl2 Co N3'
_chemical_formula_weight 403.16
_chemical_name_systematic
;
 ?
;
_space_group_IT_number 14
_symmetry_cell_setting monoclinic
_symmetry_space_group_name_Hall '-P 2yn'
_symmetry_space_group_name_H-M 'P 1 21/n 1'
_atom_sites_solution_hydrogens geom
_atom_sites_solution_primary direct
_atom_sites_solution_secondary difmap
_audit_creation_method SHELXL-97
_cell_angle_alpha 90.00
_cell_angle_beta 109.13(3)
_cell_angle_gamma 90.00
_cell_formula_units_Z 4
_cell_length_a 10.123(2)
_cell_length_b 13.542(3)
_cell_length_c 12.829(3)
_cell_measurement_reflns_used 5301
_cell_measurement_temperature 173(2)
_cell_measurement_theta_max 27.48
_cell_measurement_theta_min 2.61
_cell_volume 1661.6(7)
_computing_cell_refinement 'Siemens SMART & SAINT'
_computing_data_collection 'Siemens SMART'
_computing_data_reduction 'Siemens XPREP'
_computing_molecular_graphics 'Bruker SHELXTL'
_computing_publication_material 'Bruker SHELXTL'
_computing_structure_refinement 'Siemens SHELXTL'
_computing_structure_solution 'Siemens SHELXTL'
_diffrn_ambient_temperature 173(2)
_diffrn_measured_fraction_theta_full 0.998
_diffrn_measured_fraction_theta_max 0.998
_diffrn_measurement_device_type 'Bruker P4'
_diffrn_measurement_method '\w scans'
_diffrn_radiation_monochromator graphite
_diffrn_radiation_source 'fine-focus sealed tube'
_diffrn_radiation_type MoK\a
_diffrn_radiation_wavelength 0.71073
_diffrn_reflns_av_R_equivalents 0.0324
_diffrn_reflns_av_sigmaI/netI 0.0281
_diffrn_reflns_limit_h_max 12
_diffrn_reflns_limit_h_min -13
_diffrn_reflns_limit_k_max 17
_diffrn_reflns_limit_k_min -14
_diffrn_reflns_limit_l_max 16
_diffrn_reflns_limit_l_min -14
_diffrn_reflns_number 13241
_diffrn_reflns_theta_full 27.48
_diffrn_reflns_theta_max 27.48
_diffrn_reflns_theta_min 2.61
_diffrn_standards_decay_% none
_diffrn_standards_interval_count none
_diffrn_standards_interval_time none
_diffrn_standards_number none
_exptl_absorpt_coefficient_mu 1.358
_exptl_absorpt_correction_T_max 0.8242
_exptl_absorpt_correction_T_min 0.6715
_exptl_absorpt_correction_type numerical
_exptl_absorpt_process_details 'SADABS (Sheldrick, 1996)'
_exptl_crystal_colour blue
_exptl_crystal_density_diffrn 1.612
_exptl_crystal_density_method 'not measured'
_exptl_crystal_description block
_exptl_crystal_F_000 820
_exptl_crystal_size_max 0.34
_exptl_crystal_size_mid 0.25
_exptl_crystal_size_min 0.17
_refine_diff_density_max 0.387
_refine_diff_density_min -0.310
_refine_diff_density_rms 0.069
_refine_ls_extinction_method none
_refine_ls_goodness_of_fit_ref 1.108
_refine_ls_hydrogen_treatment constr
_refine_ls_matrix_type full
_refine_ls_number_parameters 221
_refine_ls_number_reflns 3804
_refine_ls_number_restraints 0
_refine_ls_restrained_S_all 1.108
_refine_ls_R_factor_gt 0.0375
_refine_ls_shift/su_max 0.001
_refine_ls_shift/su_mean 0.000
_refine_ls_structure_factor_coef Fsqd
_refine_ls_weighting_details 'calc w=1/[\s^2^(Fo^2^)+(0.0483P)^2^+0.9900P] where P=(Fo^2^+2Fc^2^)/3'
_refine_ls_weighting_scheme calc
_refine_ls_wR_factor_gt 0.0961
_refine_ls_wR_factor_ref 0.0974
_reflns_number_gt 3663
_reflns_number_total 3804
_reflns_threshold_expression >2sigma(I)
_cod_data_source_file om2003392_si_002.cif
_cod_data_source_block C3
_cod_depositor_comments
;
The following automatic conversions were performed:

'_symmetry_cell_setting' value 'Monoclinic' changed to 'monoclinic'
according to /home/saulius/struct/CIF-dictionaries/cif_core.dic
dictionary named 'cif_core.dic' version 2.4.1 from
2010-06-29.

'_exptl_absorpt_correction_type' value 'Numerical'
changed to 'numerical' according to
/home/saulius/struct/CIF-dictionaries/cif_core.dic dictionary named
'cif_core.dic' version 2.4.1 from 2010-06-29.

Automatic conversion script
Id: cif_fix_values 1715 2011-07-08 13:25:40Z adriana 

 Adding full bibliography for 4064789--4064792.cif.

The following automatic conversions were performed:

'_refine_ls_hydrogen_treatment' value 'constro' was replaced with the
value 'constr' as specified in the replacement file
'src/cod-tools/trunk/data/replacement-values/replacement_values.lst'.

Automatic conversion script
Id: cif_fix_values 5376 2017-05-30 11:51:03Z andrius 
;
_cod_original_cell_volume 1661.5(6)
_cod_original_sg_symbol_H-M P2(1)/n
_cod_database_code 4064791
_refine_ls_r_factor_ref 0.0394

loop_
_symmetry_equiv_pos_as_xyz
'x, y, z'
'-x+1/2, y+1/2, -z+1/2'
'-x, -y, -z'
'x-1/2, -y-1/2, z-1/2'

loop_
_atom_site_label
_atom_site_type_symbol
_atom_site_fract_x
_atom_site_fract_y
_atom_site_fract_z
_atom_site_U_iso_or_equiv
_atom_site_adp_type
_atom_site_occupancy
_atom_site_symmetry_multiplicity
_atom_site_calc_flag
_atom_site_refinement_flags
Co Co 0.22980(3) 0.15464(2) 0.51826(2) 0.02165(11) Uani 1 1 d .
N2 N 0.37057(17) 0.26810(13) 0.55519(13) 0.0201(3) Uani 1 1 d .
Cl1 Cl 0.23918(6) 0.05732(4) 0.66401(5) 0.03387(15) Uani 1 1 d .
N1 N 0.32355(18) 0.08383(13) 0.42786(14) 0.0223(4) Uani 1 1 d .
Cl2 Cl 0.01651(6) 0.19485(5) 0.40884(5) 0.03551(16) Uani 1 1 d .
C1 C 0.3447(2) 0.33906(15) 0.61813(17) 0.0226(4) Uani 1 1 d .
C3 C 0.5438(2) 0.43316(17) 0.61744(18) 0.0267(4) Uani 1 1 d .
H3A H 0.6020 0.4897 0.6384 0.032 Uiso 1 1 calc R
N3 N 0.4813(2) 0.04247(14) 0.35079(15) 0.0255(4) Uani 1 1 d .
C8 C 0.5231(2) 0.20119(15) 0.45460(17) 0.0220(4) Uani 1 1 d .
C4 C 0.5746(2) 0.35967(16) 0.55091(17) 0.0232(4) Uani 1 1 d .
C10 C 0.4430(2) 0.11050(15) 0.41414(16) 0.0214(4) Uani 1 1 d .
C17 C 0.2184(2) 0.33261(17) 0.65427(19) 0.0266(5) Uani 1 1 d .
H17A H 0.2461 0.3463 0.7344 0.032 Uiso 1 1 calc R
H17B H 0.1802 0.2647 0.6415 0.032 Uiso 1 1 calc R
C9 C 0.4869(2) 0.27577(15) 0.52026(16) 0.0207(4) Uani 1 1 d .
C13 C 0.2560(3) -0.17625(18) 0.2530(2) 0.0355(5) Uani 1 1 d .
H13A H 0.2443 -0.2360 0.2121 0.043 Uiso 1 1 calc R
C6 C 0.7246(2) 0.30037(19) 0.4532(2) 0.0344(5) Uani 1 1 d .
H6A H 0.8036 0.3081 0.4294 0.041 Uiso 1 1 calc R
C7 C 0.6410(2) 0.21625(18) 0.4242(2) 0.0304(5) Uani 1 1 d .
H7A H 0.6661 0.1668 0.3816 0.037 Uiso 1 1 calc R
C2 C 0.4309(2) 0.42297(17) 0.65156(18) 0.0266(4) Uani 1 1 d .
H2A H 0.4103 0.4716 0.6973 0.032 Uiso 1 1 calc R
C15 C 0.1662(2) -0.06450(17) 0.36233(19) 0.0295(5) Uani 1 1 d .
H15A H 0.0981 -0.0470 0.3953 0.035 Uiso 1 1 calc R
C11 C 0.3821(2) -0.03171(16) 0.32413(17) 0.0255(4) Uani 1 1 d .
C5 C 0.6920(2) 0.37115(18) 0.5158(2) 0.0305(5) Uani 1 1 d .
H5A H 0.7485 0.4286 0.5359 0.037 Uiso 1 1 calc R
C12 C 0.3715(3) -0.11814(18) 0.26243(18) 0.0313(5) Uani 1 1 d .
H12A H 0.4393 -0.1358 0.2291 0.038 Uiso 1 1 calc R
C16 C 0.2825(2) -0.00506(16) 0.37262(17) 0.0248(4) Uani 1 1 d .
C14 C 0.1554(3) -0.15019(17) 0.3016(2) 0.0342(5) Uani 1 1 d .
H14A H 0.0778 -0.1926 0.2926 0.041 Uiso 1 1 calc R
C18 C 0.1046(2) 0.40607(19) 0.5918(2) 0.0361(5) Uani 1 1 d .
H18A H 0.0240 0.3998 0.6177 0.054 Uiso 1 1 calc R
H18B H 0.0755 0.3919 0.5126 0.054 Uiso 1 1 calc R
H18C H 0.1416 0.4735 0.6053 0.054 Uiso 1 1 calc R
H3B H 0.559(3) 0.037(2) 0.344(2) 0.034(7) Uiso 1 1 d .

loop_
_atom_site_aniso_label
_atom_site_aniso_U_11
_atom_site_aniso_U_22
_atom_site_aniso_U_33
_atom_site_aniso_U_23
_atom_site_aniso_U_13
_atom_site_aniso_U_12
Co 0.01892(16) 0.02272(18) 0.02559(17) 0.00065(10) 0.01039(12) 0.00051(10)
N2 0.0191(8) 0.0220(9) 0.0204(8) 0.0016(6) 0.0081(6) 0.0015(6)
Cl1 0.0368(3) 0.0322(3) 0.0413(3) 0.0126(2) 0.0245(3) 0.0075(2)
N1 0.0224(8) 0.0217(9) 0.0237(8) 0.0001(7) 0.0087(7) 0.0019(7)
Cl2 0.0215(3) 0.0424(4) 0.0381(3) -0.0084(2) 0.0035(2) 0.0048(2)
C1 0.0226(10) 0.0255(11) 0.0201(9) 0.0014(7) 0.0076(8) 0.0022(8)
C3 0.0254(10) 0.0245(11) 0.0277(10) -0.0016(8) 0.0053(8) -0.0031(8)
N3 0.0244(9) 0.0271(10) 0.0270(9) -0.0004(7) 0.0112(7) 0.0057(7)
C8 0.0193(9) 0.0233(11) 0.0242(9) 0.0049(8) 0.0083(8) 0.0032(8)
C4 0.0208(10) 0.0228(10) 0.0265(10) 0.0041(8) 0.0084(8) 0.0018(8)
C10 0.0216(9) 0.0233(10) 0.0196(9) 0.0033(8) 0.0071(7) 0.0046(8)
C17 0.0257(11) 0.0288(12) 0.0283(11) -0.0056(8) 0.0131(9) -0.0011(9)
C9 0.0188(9) 0.0228(10) 0.0208(9) 0.0025(8) 0.0068(7) 0.0018(8)
C13 0.0389(13) 0.0280(12) 0.0296(11) -0.0069(9) -0.0022(10) 0.0026(10)
C6 0.0250(11) 0.0354(13) 0.0515(14) 0.0034(11) 0.0243(11) -0.0012(9)
C7 0.0273(11) 0.0303(12) 0.0395(12) 0.0001(10) 0.0189(10) 0.0044(9)
C2 0.0279(11) 0.0266(11) 0.0265(10) -0.0027(9) 0.0104(9) 0.0012(9)
C15 0.0270(11) 0.0283(12) 0.0313(11) 0.0015(9) 0.0072(9) -0.0014(9)
C11 0.0263(10) 0.0259(11) 0.0220(10) 0.0020(8) 0.0049(8) 0.0055(8)
C5 0.0240(10) 0.0283(12) 0.0409(12) 0.0025(10) 0.0131(9) -0.0026(9)
C12 0.0345(12) 0.0295(12) 0.0265(10) -0.0028(9) 0.0054(9) 0.0086(10)
C16 0.0260(10) 0.0242(11) 0.0221(9) 0.0005(8) 0.0049(8) 0.0036(8)
C14 0.0321(12) 0.0290(13) 0.0348(12) -0.0007(9) 0.0017(10) -0.0031(9)
C18 0.0260(11) 0.0388(14) 0.0431(13) -0.0074(11) 0.0106(10) 0.0048(10)

loop_
_atom_type_symbol
_atom_type_description
_atom_type_scat_dispersion_real
_atom_type_scat_dispersion_imag
_atom_type_scat_source
C C 0.0033 0.0016 'International Tables Vol C Tables 4.2.6.8 and 6.1.1.4'
H H 0.0000 0.0000 'International Tables Vol C Tables 4.2.6.8 and 6.1.1.4'
N N 0.0061 0.0033 'International Tables Vol C Tables 4.2.6.8 and 6.1.1.4'
Cl Cl 0.1484 0.1585 'International Tables Vol C Tables 4.2.6.8 and 6.1.1.4'
Co Co 0.3494 0.9721 'International Tables Vol C Tables 4.2.6.8 and 6.1.1.4'

loop_
_geom_angle_atom_site_label_1
_geom_angle_atom_site_label_2
_geom_angle_atom_site_label_3
_geom_angle
N1 Co N2 93.94(7)
N1 Co Cl2 107.63(6)
N2 Co Cl2 114.93(5)
N1 Co Cl1 107.74(6)
N2 Co Cl1 114.14(5)
Cl2 Co Cl1 115.67(3)
C1 N2 C9 119.63(18)
C1 N2 Co 114.93(14)
C9 N2 Co 125.44(13)
C10 N1 C16 107.52(17)
C10 N1 Co 125.49(15)
C16 N1 Co 126.89(14)
N2 C1 C2 122.6(2)
N2 C1 C17 120.10(19)
C2 C1 C17 117.27(19)
C2 C3 C4 120.0(2)
C2 C3 H3A 120.0
C4 C3 H3A 120.0
C10 N3 C11 108.25(19)
C10 N3 H3B 126(2)
C11 N3 H3B 123(2)
C7 C8 C9 118.0(2)
C7 C8 C10 116.73(19)
C9 C8 C10 125.24(18)
C3 C4 C5 119.5(2)
C3 C4 C9 119.42(19)
C5 C4 C9 121.1(2)
N1 C10 N3 110.09(19)
N1 C10 C8 126.97(19)
N3 C10 C8 122.87(19)
C1 C17 C18 111.81(19)
C1 C17 H17A 109.3
C18 C17 H17A 109.3
C1 C17 H17B 109.3
C18 C17 H17B 109.3
H17A C17 H17B 107.9
N2 C9 C4 119.30(18)
N2 C9 C8 122.72(18)
C4 C9 C8 117.99(18)
C12 C13 C14 122.3(2)
C12 C13 H13A 118.8
C14 C13 H13A 118.8
C5 C6 C7 119.3(2)
C5 C6 H6A 120.3
C7 C6 H6A 120.3
C8 C7 C6 123.3(2)
C8 C7 H7A 118.4
C6 C7 H7A 118.4
C3 C2 C1 119.1(2)
C3 C2 H2A 120.5
C1 C2 H2A 120.5
C14 C15 C16 116.5(2)
C14 C15 H15A 121.8
C16 C15 H15A 121.8
N3 C11 C16 105.92(19)
N3 C11 C12 131.6(2)
C16 C11 C12 122.5(2)
C6 C5 C4 120.3(2)
C6 C5 H5A 119.9
C4 C5 H5A 119.9
C13 C12 C11 115.6(2)
C13 C12 H12A 122.2
C11 C12 H12A 122.2
N1 C16 C11 108.22(19)
N1 C16 C15 130.5(2)
C11 C16 C15 121.3(2)
C15 C14 C13 121.8(2)
C15 C14 H14A 119.1
C13 C14 H14A 119.1
C17 C18 H18A 109.5
C17 C18 H18B 109.5
H18A C18 H18B 109.5
C17 C18 H18C 109.5
H18A C18 H18C 109.5
H18B C18 H18C 109.5

loop_
_geom_bond_atom_site_label_1
_geom_bond_atom_site_label_2
_geom_bond_distance
Co N1 1.9714(18)
Co N2 2.0427(18)
Co Cl2 2.2232(10)
Co Cl1 2.2640(7)
N2 C1 1.335(3)
N2 C9 1.394(2)
N1 C10 1.328(3)
N1 C16 1.390(3)
C1 C2 1.411(3)
C1 C17 1.499(3)
C3 C2 1.358(3)
C3 C4 1.411(3)
C3 H3A 0.9500
N3 C10 1.366(3)
N3 C11 1.381(3)
N3 H3B 0.82(3)
C8 C7 1.386(3)
C8 C9 1.438(3)
C8 C10 1.469(3)
C4 C5 1.411(3)
C4 C9 1.416(3)
C17 C18 1.534(3)
C17 H17A 0.9900
C17 H17B 0.9900
C13 C12 1.381(4)
C13 C14 1.402(4)
C13 H13A 0.9500
C6 C5 1.358(4)
C6 C7 1.395(3)
C6 H6A 0.9500
C7 H7A 0.9500
C2 H2A 0.9500
C15 C14 1.382(3)
C15 C16 1.396(3)
C15 H15A 0.9500
C11 C16 1.395(3)
C11 C12 1.397(3)
C5 H5A 0.9500
C12 H12A 0.9500
C14 H14A 0.9500
C18 H18A 0.9800
C18 H18B 0.9800
C18 H18C 0.9800

loop_
_geom_torsion_atom_site_label_1
_geom_torsion_atom_site_label_2
_geom_torsion_atom_site_label_3
_geom_torsion_atom_site_label_4
_geom_torsion
N1 Co N2 C1 179.03(14)
Cl2 Co N2 C1 67.52(15)
Cl1 Co N2 C1 -69.53(15)
N1 Co N2 C9 -0.93(16)
Cl2 Co N2 C9 -112.44(15)
Cl1 Co N2 C9 110.51(15)
N2 Co N1 C10 4.35(17)
Cl2 Co N1 C10 122.08(16)
Cl1 Co N1 C10 -112.55(16)
N2 Co N1 C16 -179.72(16)
Cl2 Co N1 C16 -61.99(17)
Cl1 Co N1 C16 63.38(17)
C9 N2 C1 C2 0.0(3)
Co N2 C1 C2 -179.93(16)
C9 N2 C1 C17 178.76(18)
Co N2 C1 C17 -1.2(2)
C2 C3 C4 C5 179.9(2)
C2 C3 C4 C9 0.1(3)
C16 N1 C10 N3 0.5(2)
Co N1 C10 N3 177.14(13)
C16 N1 C10 C8 177.76(19)
Co N1 C10 C8 -5.7(3)
C11 N3 C10 N1 -0.8(2)
C11 N3 C10 C8 -178.13(18)
C7 C8 C10 N1 -176.1(2)
C9 C8 C10 N1 2.3(3)
C7 C8 C10 N3 0.8(3)
C9 C8 C10 N3 179.19(19)
N2 C1 C17 C18 -106.4(2)
C2 C1 C17 C18 72.4(3)
C1 N2 C9 C4 -0.9(3)
Co N2 C9 C4 179.03(14)
C1 N2 C9 C8 178.49(18)
Co N2 C9 C8 -1.6(3)
C3 C4 C9 N2 0.9(3)
C5 C4 C9 N2 -178.92(19)
C3 C4 C9 C8 -178.55(19)
C5 C4 C9 C8 1.6(3)
C7 C8 C9 N2 179.95(19)
C10 C8 C9 N2 1.6(3)
C7 C8 C9 C4 -0.6(3)
C10 C8 C9 C4 -179.00(18)
C9 C8 C7 C6 -0.7(3)
C10 C8 C7 C6 177.8(2)
C5 C6 C7 C8 1.1(4)
C4 C3 C2 C1 -0.9(3)
N2 C1 C2 C3 0.9(3)
C17 C1 C2 C3 -177.8(2)
C10 N3 C11 C16 0.7(2)
C10 N3 C11 C12 -179.5(2)
C7 C6 C5 C4 -0.1(4)
C3 C4 C5 C6 178.9(2)
C9 C4 C5 C6 -1.3(3)
C14 C13 C12 C11 0.3(3)
N3 C11 C12 C13 179.8(2)
C16 C11 C12 C13 -0.4(3)
C10 N1 C16 C11 -0.1(2)
Co N1 C16 C11 -176.64(14)
C10 N1 C16 C15 179.3(2)
Co N1 C16 C15 2.7(3)
N3 C11 C16 N1 -0.4(2)
C12 C11 C16 N1 179.83(19)
N3 C11 C16 C15 -179.79(19)
C12 C11 C16 C15 0.4(3)
C14 C15 C16 N1 -179.5(2)
C14 C15 C16 C11 -0.2(3)
C16 C15 C14 C13 0.1(3)
C12 C13 C14 C15 -0.1(4)
